data_2012907
loop_
_publ_author_name
'Garden, Simon J.'
'da Cunha, Fernanda R. '
'Wardell, James L.'
'Skakle, Janet M. S.'
'Low, John N.'
'Glidewell, Christopher'

_publ_section_title
;
 2,6-Diiodo-4-nitrophenol, 2,6-diiodo-4-nitrophenyl acetate and
 2,6-diiodo-4-nitroanisole: interplay of hydrogen bonds, iodo--nitro
 interactions and aromatic \p--\p-stacking interactions to give
 supramolecular structures in one, two and three dimensions
;
_journal_issue 8
_journal_name_full 'Acta Crystallographica Section C'
_journal_page_first o463
_journal_page_last o466
_journal_paper_doi 10.1107/S0108270102010776
_journal_volume 58
_journal_year 2002
_chemical_formula_moiety 'C6 H3 I2 N O3'
_chemical_formula_sum 'C6 H3 I2 N O3'
_chemical_formula_weight 390.89
_chemical_name_systematic
;
2,6-Diiodo-4-nitrophenol
;
_space_group_IT_number 2
_symmetry_cell_setting triclinic
_symmetry_space_group_name_Hall '-P 1'
_symmetry_space_group_name_H-M 'P -1'
_atom_sites_solution_hydrogens geom
_atom_sites_solution_primary direct
_atom_sites_solution_secondary difmap
_cell_angle_alpha 69.3082(18)
_cell_angle_beta 66.657(2)
_cell_angle_gamma 67.3547(15)
_cell_formula_units_Z 2
_cell_length_a 7.9749(2)
_cell_length_b 8.0952(3)
_cell_length_c 8.1395(3)
_cell_measurement_reflns_used 1850
_cell_measurement_temperature 120(2)
_cell_measurement_theta_max 27.42
_cell_measurement_theta_min 2.90
_cell_volume 432.59(3)
_computing_cell_refinement 'DENZO-SMN (Otwinowski & Minor, 1997)'
_computing_data_collection 'KappaCCD Server Software (Nonius, 1997)'
_computing_data_reduction DENZO-SMN
_computing_molecular_graphics 'PLATON (Spek, 2002)'
_computing_publication_material 'SHELXL97 and PRPKAPPA (Ferguson, 1999)'
_computing_structure_refinement 'SHELXL97 (Sheldrick, 1997)'
_computing_structure_solution 'SHELXS97 (Sheldrick, 1997)'
_diffrn_ambient_temperature 120(2)
_diffrn_measured_fraction_theta_full 0.984
_diffrn_measured_fraction_theta_max 0.934
_diffrn_measurement_device_type 'Nonius KappaCCD'
_diffrn_measurement_method '\f scans, and \w scans with \k offsets'
_diffrn_radiation_monochromator graphite
_diffrn_radiation_source 'fine-focus sealed X-ray tube'
_diffrn_radiation_type 'Mo K\a'
_diffrn_radiation_wavelength 0.71073
_diffrn_reflns_av_R_equivalents 0.091
_diffrn_reflns_av_sigmaI/netI 0.069
_diffrn_reflns_limit_h_max 10
_diffrn_reflns_limit_h_min -10
_diffrn_reflns_limit_k_max 10
_diffrn_reflns_limit_k_min -10
_diffrn_reflns_limit_l_max 10
_diffrn_reflns_limit_l_min -10
_diffrn_reflns_number 4596
_diffrn_reflns_theta_full 25.50
_diffrn_reflns_theta_max 27.42
_diffrn_reflns_theta_min 2.90
_diffrn_standards_decay_% negligible
_exptl_absorpt_coefficient_mu 7.235
_exptl_absorpt_correction_T_max 0.700
_exptl_absorpt_correction_T_min 0.297
_exptl_absorpt_correction_type multi-scan
_exptl_absorpt_process_details '(DENZO-SMN; Otwinowski & Minor, 1997)'
_exptl_crystal_colour yellow
_exptl_crystal_density_diffrn 3.001
_exptl_crystal_density_meas ?
_exptl_crystal_density_method 'not measured'
_exptl_crystal_description block
_exptl_crystal_F_000 352
_exptl_crystal_size_max 0.15
_exptl_crystal_size_mid 0.10
_exptl_crystal_size_min 0.05
_refine_diff_density_max 1.35
_refine_diff_density_min -1.57
_refine_ls_extinction_method none
_refine_ls_goodness_of_fit_ref 1.169
_refine_ls_hydrogen_treatment constr
_refine_ls_matrix_type full
_refine_ls_number_parameters 110
_refine_ls_number_reflns 1850
_refine_ls_number_restraints 0
_refine_ls_restrained_S_all 1.169
_refine_ls_R_factor_all 0.035
_refine_ls_R_factor_gt 0.032
_refine_ls_shift/su_max <0.001
_refine_ls_shift/su_mean 0.000
_refine_ls_structure_factor_coef Fsqd
_refine_ls_weighting_details 'w = 1/[\s^2^(Fo^2^)+(0.0584P)^2^+0.3136P] where P=(Fo^2^+2Fc^2^)/3'
_refine_ls_weighting_scheme calc
_refine_ls_wR_factor_gt 0.096
_refine_ls_wR_factor_ref 0.115
_reflns_number_gt 1735
_reflns_number_total 1850
_reflns_threshold_expression I>2\s(I)
_cod_data_source_file tr1033.cif
_cod_data_source_block I
_cod_depositor_comments
;
The following automatic conversions were performed:

'_exptl_crystal_density_meas' value 'not measured' was changed to '?'
- the value is perceived as not measured.

Automatic conversion script
Id: cif_fix_values 3008 2015-01-20 13:52:24Z robertas 
;
_cod_original_sg_symbol_H-M P-1
_cod_database_code 2012907
_cod_database_fobs_code 2012907

loop_
_symmetry_equiv_pos_as_xyz
'x, y, z'
'-x, -y, -z'

loop_
_atom_site_label
_atom_site_fract_x
_atom_site_fract_y
_atom_site_fract_z
_atom_site_U_iso_or_equiv
_atom_site_adp_type
_atom_site_calc_flag
_atom_site_refinement_flags
_atom_site_occupancy
_atom_site_disorder_assembly
_atom_site_disorder_group
_atom_site_type_symbol
C1 0.4568(7) 0.2563(7) 0.5717(7) 0.0151(10) Uani d . 1 . . C
O1 0.5878(5) 0.1050(5) 0.6302(5) 0.0168(7) Uani d . 1 . . O
C2 0.4701(7) 0.3379(6) 0.3843(7) 0.0165(9) Uani d . 1 . . C
I2 0.69997(5) 0.21823(4) 0.18496(5) 0.01781(17) Uani d . 1 . . I
C3 0.3342(7) 0.5005(6) 0.3318(7) 0.0153(9) Uani d . 1 . . C
C4 0.1880(7) 0.5757(7) 0.4659(7) 0.0161(10) Uani d . 1 . . C
N4 0.0478(6) 0.7482(6) 0.4127(6) 0.0188(9) Uani d . 1 . . N
O41 -0.0820(6) 0.8178(5) 0.5346(6) 0.0265(9) Uani d . 1 . . O
O42 0.0673(6) 0.8160(5) 0.2483(6) 0.0263(9) Uani d . 1 . . O
C5 0.1632(7) 0.4974(6) 0.6545(7) 0.0166(9) Uani d . 1 . . C
C6 0.3004(8) 0.3383(7) 0.7039(7) 0.0170(10) Uani d . 1 . . C
I6 0.27464(5) 0.22289(4) 0.98238(5) 0.01917(17) Uani d . 1 . . I
H1 0.6626 0.0572 0.5414 0.025 Uiso calc R 1 . . H
H3 0.3442 0.5567 0.2054 0.018 Uiso calc R 1 . . H
H5 0.0564 0.5516 0.7449 0.020 Uiso calc R 1 . . H

loop_
_atom_site_aniso_label
_atom_site_aniso_U_11
_atom_site_aniso_U_22
_atom_site_aniso_U_33
_atom_site_aniso_U_12
_atom_site_aniso_U_13
_atom_site_aniso_U_23
C1 0.012(2) 0.015(2) 0.018(3) -0.0026(17) -0.005(2) -0.0044(19)
O1 0.0129(16) 0.0158(16) 0.0146(18) 0.0056(13) -0.0064(15) -0.0039(14)
C2 0.019(2) 0.014(2) 0.014(2) -0.002(2) -0.004(2) -0.0050(19)
I2 0.0144(3) 0.0183(2) 0.0159(3) 0.00020(18) -0.00123(19) -0.00785(17)
C3 0.011(2) 0.014(2) 0.017(2) -0.0001(17) -0.006(2) -0.0018(18)
C4 0.014(2) 0.015(2) 0.019(3) -0.0001(18) -0.009(2) -0.003(2)
N4 0.0121(18) 0.0175(18) 0.023(3) 0.0005(16) -0.0037(18) -0.0076(18)
O41 0.023(2) 0.0244(19) 0.017(2) 0.0041(16) 0.0031(17) -0.0101(17)
O42 0.024(2) 0.0229(19) 0.020(2) 0.0076(16) -0.0129(18) -0.0002(17)
C5 0.0074(19) 0.022(2) 0.019(2) -0.0034(17) 0.004(2) -0.0134(19)
C6 0.018(2) 0.017(2) 0.015(2) -0.008(2) 0.002(2) -0.0073(19)
I6 0.0178(3) 0.0189(2) 0.0137(3) 0.00060(17) -0.00289(19) -0.00438(17)

loop_
_atom_type_symbol
_atom_type_description
_atom_type_scat_dispersion_real
_atom_type_scat_dispersion_imag
_atom_type_scat_source
C C 0.0033 0.0016 'International Tables Vol C Tables 4.2.6.8 and 6.1.1.4'
H H 0.0000 0.0000 'International Tables Vol C Tables 4.2.6.8 and 6.1.1.4'
I I -0.4742 1.8119 'International Tables Vol C Tables 4.2.6.8 and 6.1.1.4'
N N 0.0061 0.0033 'International Tables Vol C Tables 4.2.6.8 and 6.1.1.4'
O O 0.0106 0.0060 'International Tables Vol C Tables 4.2.6.8 and 6.1.1.4'

loop_
_geom_angle_atom_site_label_1
_geom_angle_atom_site_label_2
_geom_angle_atom_site_label_3
_geom_angle
_geom_angle_publ_flag
O1 C1 C6 118.3(5) no
O1 C1 C2 123.5(5) no
C6 C1 C2 118.2(5) no
C1 O1 H1 109.5 no
C3 C2 C1 120.9(5) no
C3 C2 I2 120.1(4) no
C1 C2 I2 119.1(4) no
C4 C3 C2 118.2(5) no
C4 C3 H3 120.9 no
C2 C3 H3 120.9 no
C3 C4 C5 123.6(4) no
C3 C4 N4 118.7(5) no
C5 C4 N4 117.7(4) no
O42 N4 O41 123.4(5) no
O42 N4 C4 118.0(4) no
O41 N4 C4 118.5(4) no
C6 C5 C4 117.4(5) no
C6 C5 H5 121.3 no
C4 C5 H5 121.3 no
C5 C6 C1 121.7(5) no
C5 C6 I6 118.7(4) no
C1 C6 I6 119.6(4) no

loop_
_geom_bond_atom_site_label_1
_geom_bond_atom_site_label_2
_geom_bond_site_symmetry_2
_geom_bond_distance
_geom_bond_publ_flag
C1 O1 . 1.347(6) no
C1 C6 . 1.399(7) no
C1 C2 . 1.410(7) no
O1 H1 . 0.8400 no
C2 C3 . 1.400(7) no
C2 I2 . 2.078(5) no
C3 C4 . 1.355(7) no
C3 H3 . 0.9500 no
C4 C5 . 1.402(7) no
C4 N4 . 1.463(6) no
N4 O42 . 1.224(6) no
N4 O41 . 1.227(5) no
C5 C6 . 1.384(7) no
C5 H5 . 0.9500 no
C6 I6 . 2.082(5) no

loop_
_geom_hbond_atom_site_label_D
_geom_hbond_atom_site_label_H
_geom_hbond_atom_site_label_A
_geom_hbond_site_symmetry_A
_geom_hbond_distance_DH
_geom_hbond_distance_HA
_geom_hbond_distance_DA
_geom_hbond_angle_DHA
_geom_hbond_publ_flag
O1 H1 I2 . 0.84 2.67 3.239(4) 126 no
O1 H1 O41 1_645 0.84 2.20 2.808(6) 129 y

loop_
_geom_torsion_atom_site_label_1
_geom_torsion_atom_site_label_2
_geom_torsion_atom_site_label_3
_geom_torsion_atom_site_label_4
_geom_torsion
_geom_torsion_publ_flag
C3 C4 N4 O41 -178.5(6) y
C3 C4 N4 O42 1.1(8) y
C5 C4 N4 O41 1.4(8) no
C5 C4 N4 O42 -179.1(6) no

loop_
_cod_related_entry_id
_cod_related_entry_database
_cod_related_entry_code
1 ChemSpider 9002
